data_7240620
loop_
_publ_author_name
'Gugin, Nikita'
'Presypkina, Eugenia V.'
'Virovets, Alexander Viktorovich'
'Davydova, Elena I.'
'Timoshkin, Alexey Y.'

_publ_section_title
;
 Structural Variety of Aluminium and Gallium Coordination Polymers Based
 on Bis-pyridylethylene: From Molecular Complexes to Ionic Networks
;
_journal_name_full CrystEngComm
_journal_paper_doi 10.1039/D0CE00541J
_journal_year 2020
_chemical_formula_moiety 'C12 H11 N2, Br'
_chemical_formula_sum 'C12 H11 Br N2'
_chemical_formula_weight 263.14
_space_group_crystal_system orthorhombic
_space_group_IT_number 62
_space_group_name_Hall '-P 2ac 2n'
_space_group_name_H-M_alt 'P n m a'
_atom_sites_solution_hydrogens mixed
_audit_creation_method SHELXL-2014/7
_audit_update_record
;
2020-02-17 deposited with the CCDC.	2020-06-03 downloaded from the CCDC.
;
_cell_angle_alpha 90
_cell_angle_beta 90
_cell_angle_gamma 90
_cell_formula_units_Z 8
_cell_length_a 23.5470(7)
_cell_length_b 12.0475(3)
_cell_length_c 8.0311(2)
_cell_measurement_reflns_used 2079
_cell_measurement_temperature 90(2)
_cell_measurement_theta_max 73.4940
_cell_measurement_theta_min 3.7200
_cell_volume 2278.28(10)
_computing_structure_refinement 'SHELXL-2014/7 (Sheldrick, 2014)'
_diffrn_ambient_temperature 90(2)
_diffrn_detector 'CCD plate'
_diffrn_detector_area_resol_mean 4.2047
_diffrn_detector_type TitanS2
_diffrn_measured_fraction_theta_full 0.996
_diffrn_measured_fraction_theta_max 0.987
_diffrn_measurement_device_type 'Rigaku Oxford Diffraction SuperNova'
_diffrn_measurement_method '\w scans'
_diffrn_radiation_probe x-ray
_diffrn_radiation_type CuK\a
_diffrn_radiation_wavelength 1.54178
_diffrn_reflns_av_R_equivalents 0.0326
_diffrn_reflns_av_unetI/netI 0.0411
_diffrn_reflns_Laue_measured_fraction_full 0.996
_diffrn_reflns_Laue_measured_fraction_max 0.987
_diffrn_reflns_limit_h_max 26
_diffrn_reflns_limit_h_min -29
_diffrn_reflns_limit_k_max 10
_diffrn_reflns_limit_k_min -14
_diffrn_reflns_limit_l_max 9
_diffrn_reflns_limit_l_min -8
_diffrn_reflns_number 5941
_diffrn_reflns_point_group_measured_fraction_full 0.996
_diffrn_reflns_point_group_measured_fraction_max 0.987
_diffrn_reflns_theta_full 67.500
_diffrn_reflns_theta_max 73.489
_diffrn_reflns_theta_min 3.754
_diffrn_source_type 'microfocus SuperNova source'
_exptl_absorpt_coefficient_mu 4.646
_exptl_absorpt_correction_T_max 0.777
_exptl_absorpt_correction_T_min 0.546
_exptl_absorpt_correction_type gaussian
_exptl_absorpt_process_details
;
CrysAlisPro 1.171.38.41 (Rigaku Oxford Diffraction, 2015)
Numerical absorption correction based on gaussian integration over
			a multifaceted crystal model
Empirical absorption correction using spherical harmonics,
 implemented in SCALE3 ABSPACK scaling algorithm.
;
_exptl_crystal_colour colourless
_exptl_crystal_density_diffrn 1.534
_exptl_crystal_description rod
_exptl_crystal_F_000 1056
_exptl_crystal_recrystallization_method Sublimation
_exptl_crystal_size_max 0.175
_exptl_crystal_size_mid 0.100
_exptl_crystal_size_min 0.059
_refine_diff_density_max 0.419
_refine_diff_density_min -0.316
_refine_diff_density_rms 0.071
_refine_ls_extinction_method none
_refine_ls_goodness_of_fit_ref 1.006
_refine_ls_hydrogen_treatment constr
_refine_ls_matrix_type full
_refine_ls_number_parameters 157
_refine_ls_number_reflns 2369
_refine_ls_number_restraints 12
_refine_ls_restrained_S_all 1.040
_refine_ls_R_factor_all 0.0583
_refine_ls_R_factor_gt 0.0355
_refine_ls_shift/su_max 0.001
_refine_ls_shift/su_mean 0.000
_refine_ls_structure_factor_coef Fsqd
_refine_ls_weighting_details 'w=1/[\s^2^(Fo^2^)+(0.0333P)^2^] where P=(Fo^2^+2Fc^2^)/3'
_refine_ls_weighting_scheme calc
_refine_ls_wR_factor_gt 0.0698
_refine_ls_wR_factor_ref 0.0737
_reflns_Friedel_coverage 0.000
_reflns_number_gt 1575
_reflns_number_total 2369
_reflns_threshold_expression 'I > 2\s(I)'
_cod_data_source_file d0ce00541j2.cif
_cod_data_source_block ayt61
_cod_original_cell_volume 2278.30(11)
_cod_database_code 7240620
_shelx_shelxl_version_number 2014/7
_shelx_space_group_comment
;
The symmetry employed for this shelxl refinement is uniquely defined
by the following loop, which should always be used as a source of
symmetry information in preference to the above space-group names.
They are only intended as comments.
;
_shelx_estimated_absorpt_t_min 0.497
_shelx_estimated_absorpt_t_max 0.771

loop_
_space_group_symop_operation_xyz
'x, y, z'
'-x+1/2, -y, z+1/2'
'-x, y+1/2, -z'
'x+1/2, -y+1/2, -z+1/2'
'-x, -y, -z'
'x-1/2, y, -z-1/2'
'x, -y-1/2, z'
'-x-1/2, y-1/2, z-1/2'

loop_
_atom_site_label
_atom_site_type_symbol
_atom_site_fract_x
_atom_site_fract_y
_atom_site_fract_z
_atom_site_U_iso_or_equiv
_atom_site_adp_type
_atom_site_occupancy
_atom_site_site_symmetry_order
_atom_site_calc_flag
_atom_site_refinement_flags_posn
_atom_site_refinement_flags_adp
_atom_site_refinement_flags_occupancy
_atom_site_disorder_assembly
_atom_site_disorder_group
Br1 Br 0.40500(2) 0.2500 0.87321(5) 0.02060(13) Uani 1 2 d S T P . .
Br2 Br 0.40629(2) 0.7500 0.88724(5) 0.02278(14) Uani 1 2 d S T P . .
C11 C 0.44259(19) 0.0920(3) 0.3637(7) 0.0431(11) Uani 1 1 d . U . . .
C12 C 0.42417(19) 0.0311(3) 0.4998(6) 0.0409(10) Uani 1 1 d . . . . .
H12A H 0.4106 0.0682 0.5962 0.049 Uiso 1 1 calc R U . . .
C13 C 0.42546(17) -0.0824(3) 0.4957(5) 0.0303(8) Uani 1 1 d . . . . .
H13A H 0.4127 -0.1227 0.5903 0.036 Uiso 1 1 calc R U . . .
N1 N 0.44411(13) -0.1382(2) 0.3624(3) 0.0208(6) Uani 1 1 d . . . . .
H1 H 0.4445 -0.2112 0.3625 0.025 Uiso 0.5 1 calc R U P . .
C15 C 0.46211(19) -0.0821(3) 0.2296(5) 0.0312(8) Uani 1 1 d . . . . .
H15A H 0.4755 -0.1219 0.1353 0.037 Uiso 1 1 calc R U . . .
C16 C 0.4618(2) 0.0332(3) 0.2257(6) 0.0442(11) Uani 1 1 d . . . . .
H16A H 0.4747 0.0715 0.1295 0.053 Uiso 1 1 calc R U . . .
C17 C 0.4345(3) 0.2114(5) 0.4181(8) 0.0197(13) Uani 0.5 1 d . . P A -1
H17A H 0.4191 0.2309 0.5233 0.024 Uiso 0.5 1 calc R U P A -1
C18 C 0.4507(3) 0.2858(5) 0.3081(8) 0.0197(14) Uani 0.5 1 d . . P A -1
H18A H 0.4663 0.2660 0.2017 0.024 Uiso 0.5 1 d . U P B -1
C21 C 0.2348(3) 0.0920(3) 0.6982(5) 0.0475(13) Uani 1 1 d . U . . .
C22 C 0.1871(2) 0.0320(3) 0.6531(6) 0.0424(11) Uani 1 1 d . . . . .
H22A H 0.1532 0.0700 0.6229 0.051 Uiso 1 1 calc R U . . .
C23 C 0.18831(17) -0.0824(3) 0.6517(5) 0.0290(8) Uani 1 1 d . . . . .
H23A H 0.1552 -0.1223 0.6201 0.035 Uiso 1 1 calc R U . . .
N2 N 0.23533(14) -0.1385(2) 0.6941(4) 0.0224(6) Uani 1 1 d . . . . .
H2 H 0.2355 -0.2115 0.6926 0.027 Uiso 0.5 1 calc R U P . .
C25 C 0.28219(18) -0.0823(3) 0.7389(5) 0.0354(9) Uani 1 1 d . . . . .
H25A H 0.3155 -0.1220 0.7691 0.043 Uiso 1 1 calc R U . . .
C26 C 0.2827(2) 0.0319(3) 0.7418(5) 0.0448(11) Uani 1 1 d . . . . .
H26A H 0.3162 0.0700 0.7741 0.054 Uiso 1 1 calc R U . . .
C27 C 0.2155(3) 0.2131(5) 0.6810(8) 0.0181(12) Uani 0.5 1 d . . P C -1
H27A H 0.1779 0.2343 0.6452 0.022 Uiso 0.5 1 d . U P D -1
C28 C 0.2541(3) 0.2882(6) 0.7184(8) 0.0214(15) Uani 0.5 1 d . . P C -1
H28A H 0.2916 0.2689 0.7557 0.026 Uiso 0.5 1 d . U P E -1

loop_
_atom_site_aniso_label
_atom_site_aniso_U_11
_atom_site_aniso_U_22
_atom_site_aniso_U_33
_atom_site_aniso_U_23
_atom_site_aniso_U_13
_atom_site_aniso_U_12
Br1 0.0190(3) 0.0263(3) 0.0165(2) 0.000 -0.0015(2) 0.000
Br2 0.0179(3) 0.0322(3) 0.0183(2) 0.000 -0.0005(2) 0.000
C11 0.041(2) 0.0101(15) 0.078(3) -0.0013(19) -0.030(2) -0.0018(16)
C12 0.041(2) 0.028(2) 0.054(2) -0.0276(19) -0.014(2) 0.0114(18)
C13 0.034(2) 0.0305(18) 0.0262(17) -0.0039(16) 0.0004(15) 0.0017(18)
N1 0.0279(14) 0.0068(10) 0.0276(13) -0.0034(12) -0.0041(13) 0.0018(12)
C15 0.039(2) 0.0284(18) 0.0263(17) 0.0014(16) -0.0014(16) -0.0023(18)
C16 0.051(3) 0.031(2) 0.050(2) 0.024(2) -0.019(2) -0.017(2)
C17 0.030(3) 0.013(3) 0.016(3) -0.004(2) 0.003(3) 0.002(2)
C18 0.025(3) 0.019(3) 0.016(3) -0.001(2) 0.002(2) 0.003(2)
C21 0.101(4) 0.0084(17) 0.033(2) 0.0005(16) 0.020(2) 0.001(2)
C22 0.058(3) 0.029(2) 0.041(2) 0.0090(18) 0.004(2) 0.027(2)
C23 0.0277(19) 0.0278(17) 0.0316(18) -0.0001(17) -0.0009(16) 0.0049(16)
N2 0.0310(15) 0.0079(11) 0.0282(13) -0.0001(11) 0.0022(13) -0.0003(12)
C25 0.029(2) 0.0336(19) 0.044(2) 0.0044(19) -0.0048(18) -0.0040(19)
C26 0.063(3) 0.035(2) 0.036(2) -0.0063(18) -0.002(2) -0.031(2)
C27 0.017(3) 0.012(3) 0.025(3) 0.000(2) -0.004(2) 0.003(2)
C28 0.020(3) 0.017(3) 0.027(3) 0.000(2) -0.004(3) 0.003(2)

loop_
_atom_type_symbol
_atom_type_description
_atom_type_scat_dispersion_real
_atom_type_scat_dispersion_imag
_atom_type_scat_source
C C 0.0181 0.0091 'International Tables Vol C Tables 4.2.6.8 and 6.1.1.4'
H H 0.0000 0.0000 'International Tables Vol C Tables 4.2.6.8 and 6.1.1.4'
N N 0.0311 0.0180 'International Tables Vol C Tables 4.2.6.8 and 6.1.1.4'
Br Br -0.6763 1.2805 'International Tables Vol C Tables 4.2.6.8 and 6.1.1.4'

loop_
_geom_angle_atom_site_label_1
_geom_angle_atom_site_label_2
_geom_angle_atom_site_label_3
_geom_angle
_geom_angle_site_symmetry_1
_geom_angle_site_symmetry_3
_geom_angle_publ_flag
C12 C11 C16 117.4(3) . . ?
C12 C11 C17 103.7(4) . . ?
C16 C11 C17 139.0(5) . . ?
C11 C12 H12A 119.9 . . ?
C13 C12 C11 120.2(4) . . ?
C13 C12 H12A 119.9 . . ?
C12 C13 H13A 119.0 . . ?
N1 C13 C12 121.9(4) . . ?
N1 C13 H13A 119.0 . . ?
C13 N1 H1 120.3 . . ?
C15 N1 C13 119.3(3) . . ?
C15 N1 H1 120.3 . . ?
N1 C15 H15A 119.2 . . ?
N1 C15 C16 121.6(4) . . ?
C16 C15 H15A 119.2 . . ?
C11 C16 H16A 120.2 . . ?
C15 C16 C11 119.5(4) . . ?
C15 C16 H16A 120.2 . . ?
C11 C17 H17A 122.7 . . ?
C18 C17 C11 114.6(5) . . ?
C18 C17 H17A 122.7 . . ?
C17 C18 H18A 122.7 . . ?
C22 C21 C27 103.4(5) . . ?
C26 C21 C22 117.0(3) . . ?
C26 C21 C27 139.6(5) . . ?
C21 C22 H22A 119.8 . . ?
C23 C22 C21 120.4(4) . . ?
C23 C22 H22A 119.8 . . ?
C22 C23 H23A 119.4 . . ?
N2 C23 C22 121.3(4) . . ?
N2 C23 H23A 119.4 . . ?
C23 N2 H2 120.3 . . ?
C23 N2 C25 119.5(3) . . ?
C25 N2 H2 120.3 . . ?
N2 C25 H25A 119.5 . . ?
N2 C25 C26 121.0(5) . . ?
C26 C25 H25A 119.5 . . ?
C21 C26 H26A 119.6 . . ?
C25 C26 C21 120.8(5) . . ?
C25 C26 H26A 119.6 . . ?
C21 C27 H27A 123.3 . . ?
C28 C27 C21 115.4(6) . . ?
C28 C27 H27A 121.3 . . ?
C27 C28 H28A 122.5 . . ?

loop_
_geom_bond_atom_site_label_1
_geom_bond_atom_site_label_2
_geom_bond_distance
_geom_bond_site_symmetry_2
_geom_bond_publ_flag
C11 C12 1.387(7) . ?
C11 C16 1.391(7) . ?
C11 C17 1.515(7) . ?
C12 H12A 0.9500 . ?
C12 C13 1.367(6) . ?
C13 H13A 0.9500 . ?
C13 N1 1.338(5) . ?
N1 H1 0.8800 . ?
N1 C15 1.332(5) . ?
C15 H15A 0.9500 . ?
C15 C16 1.389(6) . ?
C16 H16A 0.9500 . ?
C17 H17A 0.9500 . ?
C17 C18 1.315(8) . ?
C18 H18A 0.9600 . ?
C21 C22 1.385(8) . ?
C21 C26 1.384(8) . ?
C21 C27 1.534(7) . ?
C22 H22A 0.9500 . ?
C22 C23 1.379(6) . ?
C23 H23A 0.9500 . ?
C23 N2 1.341(5) . ?
N2 H2 0.8800 . ?
N2 C25 1.344(5) . ?
C25 H25A 0.9500 . ?
C25 C26 1.376(6) . ?
C26 H26A 0.9500 . ?
C27 H27A 0.9661 . ?
C27 C28 1.317(9) . ?
C28 H28A 0.9602 . ?

loop_
_geom_hbond_atom_site_label_D
_geom_hbond_atom_site_label_H
_geom_hbond_atom_site_label_A
_geom_hbond_distance_DH
_geom_hbond_distance_HA
_geom_hbond_distance_DA
_geom_hbond_angle_DHA
_geom_hbond_site_symmetry_A
C13 H13A Br2 0.95 2.84 3.764(4) 164.7 1_545
N1 H1 N1 0.88 1.81 2.694(5) 179.2 7
C15 H15A Br2 0.95 3.00 3.658(4) 127.5 1_544
C23 H23A Br1 0.95 2.88 3.729(4) 149.0 2_554
N2 H2 N2 0.88 1.81 2.687(5) 178.8 7
C25 H25A Br2 0.95 2.80 3.747(4) 173.4 1_545
